data_7130129
loop_
_publ_author_name
'Brotsman, Victor A.'
'Ioffe, Ilya N.'
'Troyanov, Sergey I.'

_publ_section_title
;
 Crippling the C70 Fullerene: Non-Classical C68Cl26(OH)2 and C68Cl25(OH)3
 with Three Heptagons and Only Fused Pentagons via Chlorination-Promoted
 Skeletal Transformations
;
_journal_name_full 'Chemical Communications'
_journal_paper_doi 10.1039/D2CC01719A
_journal_year 2022
_chemical_formula_sum 'C89 H26.41 Cl25.58 O2.42'
_chemical_formula_weight 2041.14
_space_group_crystal_system triclinic
_space_group_IT_number 2
_space_group_name_Hall '-P 1'
_space_group_name_H-M_alt 'P -1'
_atom_sites_solution_hydrogens geom
_atom_sites_solution_secondary difmap
_audit_creation_method SHELXL-2014/7
_audit_update_record
;
2022-03-23 deposited with the CCDC.	2022-05-19 downloaded from the CCDC.
;
_cell_angle_alpha 72.780(10)
_cell_angle_beta 74.710(10)
_cell_angle_gamma 65.420(10)
_cell_formula_units_Z 2
_cell_length_a 13.3880(10)
_cell_length_b 14.0840(10)
_cell_length_c 22.734(2)
_cell_measurement_reflns_used 1500
_cell_measurement_temperature 100(2)
_cell_measurement_theta_max 30
_cell_measurement_theta_min 4
_cell_volume 3674.4(6)
_computing_cell_refinement XDS
_computing_data_collection XDS
_computing_data_reduction XDS
_computing_structure_refinement 'SHELXL-2014/7 (Sheldrick, 2014)'
_computing_structure_solution SHELXD
_diffrn_ambient_temperature 100(2)
_diffrn_measured_fraction_theta_full 0.799
_diffrn_measured_fraction_theta_max 0.602
_diffrn_measurement_device_type Pilatus2M
_diffrn_measurement_method HPC
_diffrn_radiation_type synchrotron
_diffrn_radiation_wavelength 0.8266
_diffrn_reflns_av_R_equivalents 0.1751
_diffrn_reflns_av_unetI/netI 0.7192
_diffrn_reflns_Laue_measured_fraction_full 0.799
_diffrn_reflns_Laue_measured_fraction_max 0.602
_diffrn_reflns_limit_h_max 18
_diffrn_reflns_limit_h_min -18
_diffrn_reflns_limit_k_max 17
_diffrn_reflns_limit_k_min -18
_diffrn_reflns_limit_l_max 32
_diffrn_reflns_limit_l_min -32
_diffrn_reflns_number 21417
_diffrn_reflns_point_group_measured_fraction_full 0.799
_diffrn_reflns_point_group_measured_fraction_max 0.602
_diffrn_reflns_theta_full 29.450
_diffrn_reflns_theta_max 36.930
_diffrn_reflns_theta_min 1.892
_diffrn_source 'BL 14.2 PSF, BESSY, Berlin, Germany'
_exptl_absorpt_coefficient_mu 1.527
_exptl_absorpt_correction_type none
_exptl_crystal_colour orange
_exptl_crystal_density_diffrn 1.845
_exptl_crystal_description plate
_exptl_crystal_F_000 2030
_exptl_crystal_recrystallization_method 'Re-crystallisation from solvent: toluene'
_exptl_crystal_size_max 0.030
_exptl_crystal_size_mid 0.020
_exptl_crystal_size_min 0.010
_refine_diff_density_max 0.484
_refine_diff_density_min -0.438
_refine_diff_density_rms 0.102
_refine_ls_extinction_method none
_refine_ls_goodness_of_fit_ref 0.801
_refine_ls_hydrogen_treatment constr
_refine_ls_matrix_type full
_refine_ls_number_parameters 1032
_refine_ls_number_reflns 14265
_refine_ls_number_restraints 734
_refine_ls_restrained_S_all 0.788
_refine_ls_R_factor_all 0.4805
_refine_ls_R_factor_gt 0.1391
_refine_ls_shift/su_max 0.038
_refine_ls_shift/su_mean 0.002
_refine_ls_structure_factor_coef Fsqd
_refine_ls_weighting_details 'w=1/[\s^2^(Fo^2^)+(0.0770P)^2^] where P=(Fo^2^+2Fc^2^)/3'
_refine_ls_weighting_scheme calc
_refine_ls_wR_factor_gt 0.1917
_refine_ls_wR_factor_ref 0.2568
_reflns_Friedel_coverage 0.000
_reflns_number_gt 2788
_reflns_number_total 14265
_reflns_threshold_expression 'I > 2\s(I)'
_cod_data_source_file d2cc01719a2.cif
_cod_data_source_block c70sb3f7
_cod_database_code 7130129
_shelx_shelxl_version_number 2014/7
_shelx_space_group_comment
;
The symmetry employed for this shelxl refinement is uniquely defined
by the following loop, which should always be used as a source of
symmetry information in preference to the above space-group names.
They are only intended as comments.
;
_shelx_estimated_absorpt_t_min 0.970
_shelx_estimated_absorpt_t_max 0.990

loop_
_space_group_symop_operation_xyz
'x, y, z'
'-x, -y, -z'

loop_
_atom_site_label
_atom_site_type_symbol
_atom_site_fract_x
_atom_site_fract_y
_atom_site_fract_z
_atom_site_U_iso_or_equiv
_atom_site_adp_type
_atom_site_occupancy
_atom_site_site_symmetry_order
_atom_site_calc_flag
_atom_site_refinement_flags_posn
_atom_site_refinement_flags_adp
_atom_site_refinement_flags_occupancy
_atom_site_disorder_assembly
_atom_site_disorder_group
Cl1 Cl -0.0386(4) 0.9402(3) 0.4164(2) 0.0752(15) Uani 1 1 d . . . . .
Cl2 Cl -0.0691(3) 1.1664(3) 0.3561(2) 0.0674(14) Uani 1 1 d . . . . .
Cl3 Cl -0.1310(3) 1.0616(3) 0.2588(2) 0.0674(14) Uani 1 1 d . . . . .
Cl4 Cl 0.1364(3) 0.6920(3) 0.4499(2) 0.0669(14) Uani 1 1 d . . . . .
Cl5 Cl 0.1648(4) 0.8769(3) 0.4821(2) 0.0732(15) Uani 1 1 d . . . . .
Cl6 Cl 0.1051(3) 1.1464(3) 0.4307(2) 0.0672(14) Uani 1 1 d . . . . .
Cl7 Cl 0.0921(3) 1.3262(3) 0.3020(2) 0.0673(14) Uani 1 1 d . . . . .
Cl8 Cl -0.0947(3) 1.0541(3) 0.1209(2) 0.0637(14) Uani 1 1 d . . . . .
Cl9 Cl -0.0512(3) 0.8221(3) 0.1937(2) 0.0695(15) Uani 1 1 d . . . . .
Cl10 Cl 0.3618(3) 0.5002(3) 0.3270(2) 0.0697(15) Uani 1 1 d . . . . .
Cl11 Cl 0.3782(4) 0.5603(3) 0.4429(2) 0.0791(16) Uani 1 1 d . . . . .
Cl12 Cl 0.5383(8) 0.6584(10) 0.4126(7) 0.068(4) Uani 0.61(2) 1 d D U P . .
Cl13 Cl 0.3214(4) 1.2450(3) 0.3536(2) 0.0706(14) Uani 1 1 d . . . . .
Cl14 Cl 0.3433(3) 1.3373(3) 0.2085(2) 0.0666(14) Uani 1 1 d . . . . .
Cl15 Cl 0.0670(3) 0.8233(3) 0.0555(2) 0.0690(14) Uani 1 1 d . . . . .
Cl16 Cl 0.1639(3) 0.5962(3) 0.1512(2) 0.0691(14) Uani 1 1 d . . . . .
Cl17 Cl 0.6365(4) 1.0107(3) 0.3312(2) 0.0784(15) Uani 1 1 d . . . . .
Cl18 Cl 0.5809(3) 1.2152(3) 0.2359(2) 0.0690(14) Uani 1 1 d . . . . .
Cl19 Cl 0.6171(3) 1.1764(3) 0.1059(2) 0.0688(14) Uani 1 1 d . . . . .
Cl20 Cl 0.7545(4) 0.9506(3) 0.0704(2) 0.0722(15) Uani 1 1 d . . . . .
Cl21 Cl 0.3268(3) 0.6215(3) 0.0193(2) 0.0697(14) Uani 1 1 d . . . . .
Cl22 Cl 0.5036(3) 0.4803(3) 0.1139(2) 0.0662(14) Uani 1 1 d . . . . .
Cl23 Cl 0.5862(3) 0.6413(3) -0.0031(2) 0.0610(13) Uani 1 1 d . . . . .
Cl24 Cl 0.7173(3) 0.5600(3) 0.1085(2) 0.0631(14) Uani 1 1 d . . . . .
Cl25 Cl 0.8112(3) 0.7183(3) 0.1502(2) 0.0667(14) Uani 1 1 d . . . . .
Cl26 Cl 0.7406(3) 0.7703(3) 0.0143(2) 0.0648(14) Uani 1 1 d . . . . .
O1 O 0.0825(8) 1.1163(8) 0.0626(5) 0.063(3) Uani 1 1 d . . . . .
H1 H 0.1308 1.1431 0.0436 0.095 Uiso 1 1 calc R U . . .
O2 O 0.6970(8) 0.7663(7) 0.3123(4) 0.057(3) Uani 1 1 d . . . . .
H2 H 0.6924 0.7088 0.3353 0.086 Uiso 1 1 calc R U . . .
O3 O 0.541(3) 0.671(4) 0.388(3) 0.09(2) Uani 0.39(2) 1 d D U P . .
C1 C 0.0852(13) 0.9475(12) 0.3646(7) 0.056(5) Uani 1 1 d . U . . .
C2 C 0.0720(13) 1.0756(12) 0.3346(8) 0.056(5) Uani 1 1 d . U . . .
C3 C 0.1022(14) 1.1032(12) 0.2638(9) 0.053(5) Uani 1 1 d . U . . .
C4 C 0.0738(11) 1.0752(12) 0.2189(9) 0.045(5) Uani 1 1 d . U . . .
C5 C 0.0053(12) 1.0111(11) 0.2251(7) 0.039(4) Uani 1 1 d . U . . .
C6 C 0.0721(13) 0.9062(12) 0.2592(8) 0.047(5) Uani 1 1 d . U . . .
C7 C 0.1072(13) 0.8843(13) 0.3160(8) 0.049(4) Uani 1 1 d . U . . .
C8 C 0.1867(13) 0.7845(13) 0.3333(8) 0.044(5) Uani 1 1 d . U . . .
C9 C 0.2205(12) 0.7545(12) 0.3928(7) 0.044(4) Uani 1 1 d . U . . .
C10 C 0.1896(13) 0.8731(13) 0.4041(7) 0.055(5) Uani 1 1 d . U . . .
C11 C 0.2889(16) 0.9068(14) 0.3745(8) 0.061(5) Uani 1 1 d . U . . .
C12 C 0.2654(12) 1.0197(13) 0.3585(7) 0.050(5) Uani 1 1 d . U . . .
C13 C 0.1520(13) 1.1065(12) 0.3596(7) 0.053(5) Uani 1 1 d . U . . .
C14 C 0.1878(13) 1.1905(11) 0.3024(8) 0.050(5) Uani 1 1 d . U . . .
C15 C 0.1743(16) 1.1541(13) 0.2507(9) 0.067(6) Uani 1 1 d . U . . .
C16 C 0.2487(13) 1.1495(11) 0.1941(8) 0.044(4) Uani 1 1 d . U . . .
C17 C 0.2356(13) 1.1086(11) 0.1486(7) 0.042(4) Uani 1 1 d . U . . .
C18 C 0.1379(15) 1.0847(12) 0.1605(9) 0.051(5) Uani 1 1 d . U . . .
C19 C 0.1199(14) 1.0396(13) 0.1174(8) 0.057(5) Uani 1 1 d . U . . .
C20 C 0.0270(13) 0.9882(13) 0.1563(8) 0.063(5) Uani 1 1 d . U . . .
C21 C 0.0668(13) 0.8642(13) 0.1700(8) 0.049(4) Uani 1 1 d . U . . .
C22 C 0.1225(13) 0.8297(14) 0.2256(8) 0.054(5) Uani 1 1 d . U . . .
C23 C 0.2136(14) 0.7351(13) 0.2366(9) 0.046(4) Uani 1 1 d . U . . .
C24 C 0.2406(14) 0.7161(13) 0.2920(10) 0.054(5) Uani 1 1 d . U . . .
C25 C 0.3488(13) 0.6354(11) 0.3196(8) 0.048(4) Uani 1 1 d . U . . .
C26 C 0.3445(14) 0.6701(12) 0.3798(7) 0.058(5) Uani 1 1 d . U . . .
C27 C 0.4388(14) 0.7208(13) 0.3609(8) 0.056(5) Uani 1 1 d D U . . .
C28 C 0.3999(16) 0.8395(13) 0.3554(7) 0.054(5) Uani 1 1 d . U . . .
C29 C 0.4826(14) 0.8793(13) 0.3285(8) 0.056(5) Uani 1 1 d . U . . .
C30 C 0.4577(13) 0.9890(13) 0.3177(7) 0.043(4) Uani 1 1 d . U . . .
C31 C 0.3500(13) 1.0539(14) 0.3315(7) 0.051(5) Uani 1 1 d . U . . .
C32 C 0.3099(13) 1.1741(13) 0.3050(8) 0.057(5) Uani 1 1 d . U . . .
C33 C 0.3807(14) 1.1967(12) 0.2358(8) 0.061(5) Uani 1 1 d . U . . .
C34 C 0.3589(13) 1.1553(11) 0.1887(8) 0.041(4) Uani 1 1 d . U . . .
C35 C 0.4467(13) 1.1028(12) 0.1495(8) 0.045(4) Uani 1 1 d . U . . .
C36 C 0.4370(14) 1.0451(12) 0.1134(7) 0.045(4) Uani 1 1 d . U . . .
C37 C 0.3350(14) 1.0501(12) 0.1085(7) 0.047(4) Uani 1 1 d . U . . .
C38 C 0.3330(12) 0.9685(11) 0.0818(7) 0.034(4) Uani 1 1 d . U . . .
C39 C 0.2268(12) 0.9566(11) 0.0917(6) 0.035(4) Uani 1 1 d . U . . .
C40 C 0.2294(12) 0.8655(13) 0.0810(7) 0.047(4) Uani 1 1 d . U . . .
C41 C 0.1398(13) 0.8131(12) 0.1129(8) 0.054(5) Uani 1 1 d . U . . .
C42 C 0.2282(13) 0.6894(12) 0.1334(8) 0.055(5) Uani 1 1 d . U . . .
C43 C 0.2842(14) 0.6810(12) 0.1848(9) 0.054(5) Uani 1 1 d . U . . .
C44 C 0.3975(15) 0.6428(11) 0.1736(8) 0.060(5) Uani 1 1 d . U . . .
C45 C 0.4640(13) 0.6591(11) 0.2080(8) 0.042(4) Uani 1 1 d . U . . .
C46 C 0.4456(14) 0.6571(11) 0.2711(8) 0.045(5) Uani 1 1 d . U . . .
C47 C 0.4899(14) 0.7105(13) 0.2926(9) 0.061(5) Uani 1 1 d . U . . .
C48 C 0.5626(12) 0.7576(12) 0.2553(8) 0.045(5) Uani 1 1 d . U . . .
C49 C 0.5955(14) 0.8282(14) 0.2845(8) 0.062(5) Uani 1 1 d . U . . .
C50 C 0.6062(13) 0.9343(13) 0.2422(8) 0.051(5) Uani 1 1 d . U . . .
C51 C 0.5528(13) 1.0214(13) 0.2786(7) 0.046(4) Uani 1 1 d . U . . .
C52 C 0.5131(13) 1.1325(13) 0.2320(9) 0.065(5) Uani 1 1 d . U . . .
C53 C 0.5530(12) 1.0950(13) 0.1653(8) 0.056(5) Uani 1 1 d . U . . .
C54 C 0.6185(11) 0.9701(12) 0.1813(7) 0.039(4) Uani 1 1 d . U . . .
C55 C 0.6418(14) 0.9199(12) 0.1263(8) 0.062(5) Uani 1 1 d . U . . .
C56 C 0.5394(13) 0.9562(13) 0.0987(7) 0.049(4) Uani 1 1 d . U . . .
C57 C 0.5334(13) 0.8837(12) 0.0732(7) 0.043(4) Uani 1 1 d . U . . .
C58 C 0.4353(13) 0.8858(11) 0.0633(7) 0.040(4) Uani 1 1 d . U . . .
C59 C 0.4268(12) 0.7968(13) 0.0547(7) 0.046(4) Uani 1 1 d . U . . .
C60 C 0.3289(12) 0.7850(13) 0.0599(7) 0.046(4) Uani 1 1 d . U . . .
C61 C 0.3319(14) 0.6748(13) 0.0803(8) 0.063(5) Uani 1 1 d . U . . .
C62 C 0.4412(13) 0.6162(12) 0.1101(8) 0.055(5) Uani 1 1 d . U . . .
C63 C 0.5184(14) 0.6860(12) 0.0676(7) 0.049(4) Uani 1 1 d . U . . .
C64 C 0.5961(12) 0.6847(13) 0.1044(9) 0.062(5) Uani 1 1 d . U . . .
C65 C 0.5504(13) 0.6930(12) 0.1715(8) 0.049(5) Uani 1 1 d . U . . .
C66 C 0.5926(12) 0.7516(11) 0.1954(9) 0.049(5) Uani 1 1 d . U . . .
C67 C 0.6686(12) 0.7922(11) 0.1406(8) 0.052(5) Uani 1 1 d . U . . .
C68 C 0.6354(13) 0.7805(14) 0.0823(8) 0.065(5) Uani 1 1 d . U . . .
C01 C 0.0212(16) 0.3839(13) 0.0983(12) 0.071(7) Uani 1 1 d . . . . .
C02 C -0.0068(17) 0.3806(15) 0.0458(12) 0.093(8) Uani 1 1 d . U . . .
H02 H 0.0328 0.4002 0.0058 0.111 Uiso 1 1 calc R U . . .
C03 C -0.0936(18) 0.3482(13) 0.0516(11) 0.083(7) Uani 1 1 d . U . . .
H03 H -0.1178 0.3492 0.0157 0.099 Uiso 1 1 calc R U . . .
C04 C -0.1444(19) 0.3146(15) 0.1101(14) 0.107(9) Uani 1 1 d . U . . .
H04 H -0.2010 0.2879 0.1142 0.129 Uiso 1 1 calc R U . . .
C05 C -0.117(2) 0.3180(17) 0.1620(11) 0.107(9) Uani 1 1 d . U . . .
H05 H -0.1549 0.2967 0.2022 0.129 Uiso 1 1 calc R U . . .
C06 C -0.034(2) 0.3528(15) 0.1551(13) 0.101(8) Uani 1 1 d . U . . .
H06 H -0.0131 0.3556 0.1913 0.121 Uiso 1 1 calc R U . . .
C07 C 0.1151(17) 0.4184(14) 0.0989(10) 0.139(10) Uani 1 1 d . . . . .
H07A H 0.1860 0.3575 0.0970 0.208 Uiso 1 1 calc R U . . .
H07B H 0.1006 0.4435 0.1372 0.208 Uiso 1 1 calc R U . . .
H07C H 0.1190 0.4763 0.0626 0.208 Uiso 1 1 calc R U . . .
C08 C 0.6813(14) 0.3674(13) 0.3650(12) 0.232(15) Uani 1 1 d G U . . .
C09 C 0.6870(13) 0.4132(16) 0.3016(11) 0.180(12) Uani 1 1 d G U . . .
H09 H 0.6499 0.3988 0.2769 0.216 Uiso 1 1 calc R U . . .
C010 C 0.7469(15) 0.4800(14) 0.2744(6) 0.167(12) Uani 1 1 d G U . . .
H010 H 0.7507 0.5113 0.2311 0.200 Uiso 1 1 calc R U . . .
C011 C 0.8011(12) 0.5010(11) 0.3107(11) 0.153(10) Uani 1 1 d G U . . .
H011 H 0.8420 0.5467 0.2921 0.184 Uiso 1 1 calc R U . . .
C012 C 0.7954(13) 0.4552(16) 0.3741(11) 0.204(14) Uani 1 1 d G U . . .
H012 H 0.8325 0.4696 0.3988 0.245 Uiso 1 1 calc R U . . .
C013 C 0.7356(17) 0.3884(14) 0.4013(7) 0.166(12) Uani 1 1 d G U . . .
H013 H 0.7317 0.3572 0.4446 0.199 Uiso 1 1 calc R U . . .
C014 C 0.612(2) 0.287(2) 0.3948(14) 0.260(15) Uani 1 1 d . U . . .
H01A H 0.5568 0.3041 0.3687 0.390 Uiso 1 1 calc R U . . .
H01B H 0.5744 0.2968 0.4370 0.390 Uiso 1 1 calc R U . . .
H01C H 0.6637 0.2132 0.3964 0.390 Uiso 1 1 calc R U . . .
C015 C 0.076(3) 0.411(3) 0.5257(9) 0.123(16) Uiso 0.5 1 d G . P A -1
C016 C 0.1240(19) 0.317(2) 0.5673(14) 0.143(18) Uiso 0.5 1 d G . P A -1
H016 H 0.1857 0.2603 0.5524 0.172 Uiso 0.5 1 calc R U P A -1
C017 C 0.082(2) 0.3066(15) 0.6307(13) 0.114(15) Uiso 0.5 1 d G . P A -1
H017 H 0.1145 0.2423 0.6591 0.137 Uiso 0.5 1 calc R U P A -1
C018 C -0.008(2) 0.390(2) 0.6525(9) 0.065(10) Uiso 0.5 1 d G . P A -1
H018 H -0.0373 0.3827 0.6958 0.078 Uiso 0.5 1 calc R U P A -1
C019 C -0.0562(17) 0.4841(17) 0.6109(13) 0.132(16) Uiso 0.5 1 d G . P A -1
H019 H -0.1178 0.5411 0.6258 0.158 Uiso 0.5 1 calc R U P A -1
C020 C -0.014(2) 0.4948(18) 0.5475(12) 0.121(15) Uiso 0.5 1 d G . P A -1
H020 H -0.0467 0.5592 0.5191 0.145 Uiso 0.5 1 calc R U P A -1
C021 C 0.158(5) 0.377(5) 0.478(3) 0.30(4) Uiso 0.5 1 d . . P A -1
H02A H 0.1258 0.3686 0.4463 0.448 Uiso 0.5 1 calc R U P A -1
H02B H 0.2137 0.3078 0.4937 0.448 Uiso 0.5 1 calc R U P A -1
H02C H 0.1944 0.4291 0.4583 0.448 Uiso 0.5 1 calc R U P A -1
C022 C 0.502(3) 0.103(3) 0.4999(15) 0.239(15) Uiso 1 1 d . . . . .
C023 C 0.399(4) 0.103(4) 0.5048(18) 0.096(14) Uiso 0.5 1 d . . P . .
C024 C 0.328(4) 1.011(3) 0.5118(18) 0.110(15) Uiso 0.5 1 d . . P . .
C025 C 0.310(5) 0.221(4) 0.522(2) 0.16(2) Uiso 0.5 1 d . . P . .
C026 C 0.428(3) 0.005(3) 0.4961(16) 0.076(12) Uiso 0.5 1 d . . P . .
C027 C 0.457(9) 0.228(8) 0.511(5) 0.41(6) Uiso 0.5 1 d . . P . .

loop_
_atom_site_aniso_label
_atom_site_aniso_U_11
_atom_site_aniso_U_22
_atom_site_aniso_U_33
_atom_site_aniso_U_23
_atom_site_aniso_U_13
_atom_site_aniso_U_12
Cl1 0.072(4) 0.080(3) 0.071(4) -0.017(3) 0.003(3) -0.033(3)
Cl2 0.047(3) 0.075(3) 0.082(4) -0.024(3) -0.002(3) -0.024(3)
Cl3 0.055(3) 0.075(3) 0.077(4) -0.025(3) -0.009(3) -0.024(3)
Cl4 0.069(3) 0.063(3) 0.066(4) -0.005(3) -0.003(3) -0.032(3)
Cl5 0.069(3) 0.085(4) 0.063(4) -0.018(3) -0.001(3) -0.029(3)
Cl6 0.061(3) 0.077(3) 0.065(4) -0.027(3) 0.000(3) -0.024(3)
Cl7 0.060(3) 0.058(3) 0.086(4) -0.023(3) -0.017(3) -0.015(3)
Cl8 0.035(3) 0.065(3) 0.093(4) -0.034(3) -0.016(3) -0.006(2)
Cl9 0.055(3) 0.067(3) 0.100(4) -0.027(3) -0.014(3) -0.028(3)
Cl10 0.070(3) 0.049(3) 0.087(4) -0.012(3) -0.012(3) -0.022(3)
Cl11 0.093(4) 0.058(3) 0.077(4) -0.004(3) -0.025(3) -0.019(3)
Cl12 0.072(6) 0.063(6) 0.057(8) 0.011(5) -0.021(5) -0.022(4)
Cl13 0.069(3) 0.073(3) 0.086(4) -0.033(3) -0.018(3) -0.028(3)
Cl14 0.058(3) 0.061(3) 0.085(4) -0.017(3) -0.012(3) -0.025(3)
Cl15 0.060(3) 0.076(3) 0.087(4) -0.024(3) -0.028(3) -0.026(3)
Cl16 0.060(3) 0.077(3) 0.086(4) -0.023(3) -0.009(3) -0.039(3)
Cl17 0.073(3) 0.088(4) 0.086(4) -0.017(3) -0.021(3) -0.037(3)
Cl18 0.054(3) 0.064(3) 0.096(4) -0.020(3) -0.021(3) -0.020(3)
Cl19 0.054(3) 0.075(3) 0.082(4) -0.011(3) -0.007(3) -0.035(3)
Cl20 0.064(3) 0.067(3) 0.085(4) -0.015(3) -0.011(3) -0.025(3)
Cl21 0.065(3) 0.072(3) 0.085(4) -0.034(3) -0.010(3) -0.028(3)
Cl22 0.060(3) 0.054(3) 0.084(4) -0.015(3) -0.014(3) -0.020(3)
Cl23 0.052(3) 0.052(3) 0.078(4) -0.024(3) -0.007(3) -0.014(2)
Cl24 0.049(3) 0.047(3) 0.084(4) -0.014(3) -0.009(3) -0.010(2)
Cl25 0.046(3) 0.059(3) 0.091(4) -0.014(3) -0.018(3) -0.013(2)
Cl26 0.045(3) 0.068(3) 0.081(4) -0.029(3) 0.001(3) -0.019(2)
O1 0.049(7) 0.068(8) 0.094(10) -0.020(7) -0.003(7) -0.045(6)
O2 0.060(8) 0.035(6) 0.064(9) 0.014(6) -0.023(7) -0.014(6)
O3 0.09(2) 0.08(2) 0.09(3) -0.021(11) -0.006(10) -0.035(12)
C1 0.067(11) 0.070(12) 0.020(10) 0.014(9) -0.007(9) -0.032(10)
C2 0.070(11) 0.067(11) 0.059(12) -0.016(10) -0.015(10) -0.047(9)
C3 0.054(11) 0.053(11) 0.056(13) 0.002(10) -0.018(10) -0.028(9)
C4 0.017(9) 0.060(11) 0.047(12) -0.003(9) -0.013(9) -0.003(8)
C5 0.037(9) 0.045(10) 0.044(11) -0.001(8) -0.010(9) -0.028(8)
C6 0.046(11) 0.029(10) 0.055(12) -0.004(9) -0.012(9) -0.003(8)
C7 0.056(11) 0.062(12) 0.048(12) -0.020(10) -0.011(10) -0.033(9)
C8 0.049(11) 0.044(11) 0.037(11) 0.031(9) -0.032(9) -0.029(9)
C9 0.038(10) 0.042(10) 0.028(10) -0.002(8) 0.000(8) 0.001(8)
C10 0.045(10) 0.064(12) 0.045(12) 0.007(9) -0.009(9) -0.021(9)
C11 0.073(13) 0.057(12) 0.057(12) -0.004(10) -0.043(10) -0.014(11)
C12 0.013(9) 0.063(11) 0.065(12) -0.026(10) 0.020(8) -0.012(9)
C13 0.054(11) 0.050(11) 0.045(11) -0.026(9) 0.017(9) -0.013(9)
C14 0.044(10) 0.034(10) 0.049(12) -0.015(9) -0.004(10) 0.009(8)
C15 0.069(13) 0.050(12) 0.044(13) 0.000(10) -0.015(11) 0.011(10)
C16 0.043(10) 0.037(9) 0.067(12) -0.016(9) -0.045(9) -0.005(8)
C17 0.025(9) 0.036(10) 0.056(11) -0.031(8) -0.013(9) 0.015(8)
C18 0.069(12) 0.054(11) 0.051(12) -0.030(9) -0.034(10) -0.017(9)
C19 0.049(11) 0.040(11) 0.051(12) 0.018(10) -0.004(10) -0.008(9)
C20 0.047(11) 0.069(12) 0.066(12) -0.024(10) -0.003(10) -0.013(9)
C21 0.040(10) 0.064(12) 0.057(12) -0.037(10) 0.015(9) -0.032(9)
C22 0.030(10) 0.054(12) 0.058(12) -0.002(10) -0.009(9) -0.002(9)
C23 0.045(11) 0.050(11) 0.062(13) -0.028(10) -0.017(10) -0.020(9)
C24 0.058(11) 0.043(11) 0.079(14) -0.016(10) -0.024(11) -0.026(9)
C25 0.054(11) 0.035(10) 0.055(12) -0.025(9) -0.008(10) -0.005(8)
C26 0.069(12) 0.061(11) 0.052(12) 0.005(9) -0.035(10) -0.028(9)
C27 0.066(11) 0.063(11) 0.042(11) 0.040(9) -0.040(9) -0.043(10)
C28 0.073(12) 0.047(12) 0.052(11) 0.006(9) -0.029(10) -0.032(10)
C29 0.050(11) 0.055(11) 0.093(13) -0.020(10) -0.037(10) -0.029(10)
C30 0.045(11) 0.063(11) 0.029(10) -0.018(9) 0.003(9) -0.027(9)
C31 0.022(9) 0.079(12) 0.051(11) -0.024(10) 0.008(9) -0.017(9)
C32 0.045(11) 0.064(11) 0.054(12) -0.028(10) -0.005(10) -0.004(9)
C33 0.064(11) 0.046(11) 0.076(13) -0.015(10) -0.021(10) -0.014(9)
C34 0.039(10) 0.038(10) 0.070(12) -0.011(9) -0.028(9) -0.025(8)
C35 0.034(10) 0.035(11) 0.055(12) -0.003(9) -0.010(9) -0.007(9)
C36 0.053(11) 0.029(10) 0.065(11) -0.030(8) -0.016(9) -0.008(8)
C37 0.049(11) 0.038(10) 0.058(11) 0.017(9) -0.036(9) -0.024(9)
C38 0.017(9) 0.023(9) 0.055(11) -0.002(8) -0.019(8) 0.003(8)
C39 0.037(10) 0.027(10) 0.040(10) -0.003(8) -0.021(8) -0.005(8)
C40 0.033(10) 0.046(11) 0.058(11) -0.026(9) -0.010(9) 0.000(9)
C41 0.044(10) 0.057(11) 0.082(13) 0.002(10) -0.033(10) -0.036(9)
C42 0.046(11) 0.047(10) 0.077(13) -0.029(10) -0.001(10) -0.016(9)
C43 0.047(11) 0.043(11) 0.075(13) -0.012(10) -0.018(11) -0.013(9)
C44 0.063(12) 0.027(10) 0.061(13) -0.006(9) -0.013(11) 0.012(9)
C45 0.044(10) 0.039(10) 0.047(12) 0.003(9) -0.034(10) -0.010(8)
C46 0.064(11) 0.014(9) 0.038(12) 0.008(8) -0.007(10) -0.007(8)
C47 0.058(12) 0.063(11) 0.056(13) 0.017(10) -0.017(10) -0.032(9)
C48 0.018(9) 0.064(11) 0.038(11) 0.012(9) -0.006(9) -0.016(8)
C49 0.054(11) 0.084(13) 0.049(12) 0.002(10) -0.010(10) -0.034(11)
C50 0.061(10) 0.073(11) 0.021(10) -0.029(9) 0.005(9) -0.021(9)
C51 0.045(10) 0.064(11) 0.041(11) -0.021(9) -0.003(9) -0.027(9)
C52 0.038(10) 0.063(11) 0.093(14) 0.006(11) -0.028(10) -0.024(9)
C53 0.025(9) 0.087(12) 0.055(12) -0.023(10) -0.013(9) -0.010(9)
C54 0.026(9) 0.072(12) 0.024(10) -0.031(9) -0.006(8) -0.008(8)
C55 0.061(11) 0.060(11) 0.067(13) -0.009(10) -0.024(10) -0.019(9)
C56 0.048(10) 0.070(12) 0.041(11) -0.010(9) -0.021(9) -0.026(9)
C57 0.045(8) 0.056(8) 0.052(8) -0.020(6) -0.018(7) -0.029(7)
C58 0.056(11) 0.027(10) 0.051(11) -0.003(8) -0.027(9) -0.021(9)
C59 0.038(10) 0.056(11) 0.056(11) -0.015(9) -0.022(9) -0.018(9)
C60 0.016(8) 0.064(11) 0.066(11) -0.012(9) -0.021(8) -0.017(8)
C61 0.070(12) 0.052(11) 0.052(12) -0.009(10) 0.009(10) -0.020(10)
C62 0.051(11) 0.046(11) 0.033(11) -0.005(9) -0.014(9) 0.017(9)
C63 0.063(11) 0.048(10) 0.035(11) 0.004(9) -0.007(9) -0.027(9)
C64 0.035(10) 0.089(12) 0.078(13) -0.014(11) 0.006(10) -0.049(9)
C65 0.028(10) 0.063(11) 0.056(12) 0.002(10) -0.020(9) -0.021(9)
C66 0.027(9) 0.042(10) 0.056(12) 0.016(9) 0.008(9) -0.019(8)
C67 0.036(10) 0.031(9) 0.088(13) -0.013(9) -0.008(10) -0.011(8)
C68 0.050(11) 0.076(12) 0.078(13) -0.026(10) -0.029(10) -0.014(10)
C01 0.047(14) 0.027(12) 0.10(2) 0.002(13) -0.003(15) 0.004(10)
C02 0.053(14) 0.095(16) 0.15(2) -0.075(14) -0.026(14) -0.004(12)
C03 0.067(14) 0.041(12) 0.127(19) -0.027(12) -0.039(14) 0.013(10)
C04 0.106(17) 0.076(15) 0.14(2) -0.004(15) 0.007(17) -0.056(13)
C05 0.100(18) 0.068(15) 0.085(17) -0.010(13) -0.019(15) 0.034(13)
C06 0.108(18) 0.065(14) 0.14(2) -0.022(14) -0.046(17) -0.029(13)
C07 0.13(2) 0.092(18) 0.22(3) -0.064(18) -0.03(2) -0.042(16)
C08 0.17(2) 0.20(2) 0.26(2) -0.07(2) -0.023(19) -0.007(16)
C09 0.14(2) 0.14(2) 0.17(2) -0.032(18) 0.023(18) 0.010(17)
C010 0.147(18) 0.151(18) 0.135(18) -0.007(14) -0.026(15) -0.004(14)
C011 0.149(17) 0.130(16) 0.123(17) -0.061(14) -0.037(14) 0.035(12)
C012 0.16(2) 0.13(2) 0.19(3) -0.023(18) 0.039(19) 0.025(17)
C013 0.16(2) 0.14(2) 0.13(2) -0.043(16) 0.020(18) -0.007(17)
C014 0.19(2) 0.22(2) 0.29(2) -0.09(2) -0.03(2) 0.012(18)

loop_
_atom_type_symbol
_atom_type_description
_atom_type_scat_dispersion_real
_atom_type_scat_dispersion_imag
_atom_type_scat_source
C C 0.0033 0.0016 'International Tables Vol C Tables 4.2.6.8 and 6.1.1.4'
H H 0.0000 0.0000 'International Tables Vol C Tables 4.2.6.8 and 6.1.1.4'
O O 0.0106 0.0060 'International Tables Vol C Tables 4.2.6.8 and 6.1.1.4'
Cl Cl 0.1484 0.1585 'International Tables Vol C Tables 4.2.6.8 and 6.1.1.4'

loop_
_geom_angle_atom_site_label_1
_geom_angle_atom_site_label_2
_geom_angle_atom_site_label_3
_geom_angle
_geom_angle_site_symmetry_1
_geom_angle_site_symmetry_3
_geom_angle_publ_flag
O3 Cl12 C27 46(4) . . ?
Cl12 O3 C27 119(6) . . ?
C7 C1 C10 102.1(13) . . ?
C7 C1 C2 113.9(12) . . ?
C10 C1 C2 116.2(13) . . ?
C7 C1 Cl1 107.2(11) . . ?
C10 C1 Cl1 106.5(10) . . ?
C2 C1 Cl1 110.3(11) . . ?
C3 C2 C13 104.4(13) . . ?
C3 C2 C1 114.6(13) . . ?
C13 C2 C1 111.5(13) . . ?
C3 C2 Cl2 107.7(11) . . ?
C13 C2 Cl2 106.7(10) . . ?
C1 C2 Cl2 111.4(10) . . ?
C15 C3 C4 123.4(19) . . ?
C15 C3 C2 107.2(17) . . ?
C4 C3 C2 129.2(16) . . ?
C18 C4 C3 115.8(16) . . ?
C18 C4 C5 111.6(16) . . ?
C3 C4 C5 130.7(17) . . ?
C6 C5 C4 101.3(12) . . ?
C6 C5 C20 101.5(14) . . ?
C4 C5 C20 104.7(13) . . ?
C6 C5 Cl3 115.0(11) . . ?
C4 C5 Cl3 116.2(12) . . ?
C20 C5 Cl3 116.1(10) . . ?
C22 C6 C7 116.7(16) . . ?
C22 C6 C5 114.8(17) . . ?
C7 C6 C5 127.0(17) . . ?
C8 C7 C6 116.7(15) . . ?
C8 C7 C1 107.8(17) . . ?
C6 C7 C1 135.3(17) . . ?
C7 C8 C24 121.2(17) . . ?
C7 C8 C9 119.4(18) . . ?
C24 C8 C9 119.2(16) . . ?
C8 C9 C26 101.5(12) . . ?
C8 C9 C10 99.0(12) . . ?
C26 C9 C10 124.7(13) . . ?
C8 C9 Cl4 110.7(11) . . ?
C26 C9 Cl4 110.3(10) . . ?
C10 C9 Cl4 109.2(10) . . ?
C11 C10 C9 108.3(13) . . ?
C11 C10 C1 109.8(12) . . ?
C9 C10 C1 102.5(12) . . ?
C11 C10 Cl5 106.1(12) . . ?
C9 C10 Cl5 113.2(10) . . ?
C1 C10 Cl5 116.8(12) . . ?
C28 C11 C12 116.6(17) . . ?
C28 C11 C10 127.0(16) . . ?
C12 C11 C10 116.1(15) . . ?
C31 C12 C11 118.5(15) . . ?
C31 C12 C13 114.6(15) . . ?
C11 C12 C13 126.1(15) . . ?
C12 C13 C2 110.2(13) . . ?
C12 C13 C14 95.8(12) . . ?
C2 C13 C14 104.6(13) . . ?
C12 C13 Cl6 111.2(12) . . ?
C2 C13 Cl6 117.9(12) . . ?
C14 C13 Cl6 114.8(11) . . ?
C15 C14 C32 115.8(14) . . ?
C15 C14 C13 98.3(14) . . ?
C32 C14 C13 107.4(13) . . ?
C15 C14 Cl7 108.9(11) . . ?
C32 C14 Cl7 113.0(11) . . ?
C13 C14 Cl7 112.6(10) . . ?
C3 C15 C16 118.1(19) . . ?
C3 C15 C14 117.8(18) . . ?
C16 C15 C14 122.6(19) . . ?
C17 C16 C15 120.2(16) . . ?
C17 C16 C34 116.8(16) . . ?
C15 C16 C34 120.4(16) . . ?
C16 C17 C18 116.2(15) . . ?
C16 C17 C37 119.3(15) . . ?
C18 C17 C37 119.0(15) . . ?
C4 C18 C17 122.7(15) . . ?
C4 C18 C19 115.3(17) . . ?
C17 C18 C19 119.7(17) . . ?
C18 C19 O1 113.3(14) . . ?
C18 C19 C39 112.3(15) . . ?
O1 C19 C39 103.5(13) . . ?
C18 C19 C20 105.0(15) . . ?
O1 C19 C20 110.8(14) . . ?
C39 C19 C20 112.1(13) . . ?
C21 C20 C5 102.2(13) . . ?
C21 C20 C19 116.2(12) . . ?
C5 C20 C19 103.2(13) . . ?
C21 C20 Cl8 113.3(12) . . ?
C5 C20 Cl8 112.0(11) . . ?
C19 C20 Cl8 109.3(12) . . ?
C22 C21 C20 103.2(13) . . ?
C22 C21 C41 115.2(14) . . ?
C20 C21 C41 114.4(14) . . ?
C22 C21 Cl9 107.1(11) . . ?
C20 C21 Cl9 110.6(11) . . ?
C41 C21 Cl9 106.3(10) . . ?
C6 C22 C23 128.5(18) . . ?
C6 C22 C21 108.3(15) . . ?
C23 C22 C21 123.1(18) . . ?
C24 C23 C22 111.9(16) . . ?
C24 C23 C43 125.7(17) . . ?
C22 C23 C43 120.8(17) . . ?
C23 C24 C8 123.9(17) . . ?
C23 C24 C25 130.6(18) . . ?
C8 C24 C25 104.0(16) . . ?
C46 C25 C26 107.7(14) . . ?
C46 C25 C24 105.1(13) . . ?
C26 C25 C24 106.2(13) . . ?
C46 C25 Cl10 109.0(10) . . ?
C26 C25 Cl10 117.9(11) . . ?
C24 C25 Cl10 110.2(11) . . ?
C25 C26 C9 104.7(12) . . ?
C25 C26 C27 104.2(13) . . ?
C9 C26 C27 114.0(13) . . ?
C25 C26 Cl11 112.0(11) . . ?
C9 C26 Cl11 112.9(11) . . ?
C27 C26 Cl11 108.7(10) . . ?
O3 C27 C28 108(3) . . ?
O3 C27 C47 99(3) . . ?
C28 C27 C47 101.7(13) . . ?
O3 C27 C26 123(3) . . ?
C28 C27 C26 116.9(15) . . ?
C47 C27 C26 105.2(14) . . ?
O3 C27 Cl12 15(2) . . ?
C28 C27 Cl12 107.0(12) . . ?
C47 C27 Cl12 113.5(14) . . ?
C26 C27 Cl12 112.3(10) . . ?
C29 C28 C11 121.7(16) . . ?
C29 C28 C27 113.1(17) . . ?
C11 C28 C27 125.1(17) . . ?
C28 C29 C30 119.6(16) . . ?
C28 C29 C49 127.8(16) . . ?
C30 C29 C49 108.7(16) . . ?
C31 C30 C29 118.5(16) . . ?
C31 C30 C51 127.3(16) . . ?
C29 C30 C51 112.7(15) . . ?
C12 C31 C30 124.6(17) . . ?
C12 C31 C32 112.4(15) . . ?
C30 C31 C32 121.8(16) . . ?
C31 C32 C14 97.2(13) . . ?
C31 C32 C33 108.8(12) . . ?
C14 C32 C33 112.0(13) . . ?
C31 C32 Cl13 112.3(12) . . ?
C14 C32 Cl13 115.1(11) . . ?
C33 C32 Cl13 110.6(12) . . ?
C34 C33 C52 99.8(13) . . ?
C34 C33 C32 113.7(14) . . ?
C52 C33 C32 113.9(13) . . ?
C34 C33 Cl14 107.3(11) . . ?
C52 C33 Cl14 113.3(11) . . ?
C32 C33 Cl14 108.5(11) . . ?
C35 C34 C16 119.5(15) . . ?
C35 C34 C33 118.6(15) . . ?
C16 C34 C33 120.5(16) . . ?
C34 C35 C36 122.2(16) . . ?
C34 C35 C53 109.1(15) . . ?
C36 C35 C53 126.8(15) . . ?
C37 C36 C35 121.3(16) . . ?
C37 C36 C56 121.9(15) . . ?
C35 C36 C56 114.0(16) . . ?
C36 C37 C38 117.3(15) . . ?
C36 C37 C17 118.7(16) . . ?
C38 C37 C17 120.4(14) . . ?
C58 C38 C39 120.9(14) . . ?
C58 C38 C37 120.0(14) . . ?
C39 C38 C37 116.7(14) . . ?
C40 C39 C38 116.7(14) . . ?
C40 C39 C19 122.7(15) . . ?
C38 C39 C19 120.5(14) . . ?
C39 C40 C60 123.4(15) . . ?
C39 C40 C41 124.7(14) . . ?
C60 C40 C41 107.9(14) . . ?
C21 C41 C40 108.9(12) . . ?
C21 C41 C42 113.3(14) . . ?
C40 C41 C42 96.9(11) . . ?
C21 C41 Cl15 115.9(11) . . ?
C40 C41 Cl15 108.6(11) . . ?
C42 C41 Cl15 111.4(11) . . ?
C43 C42 C61 97.8(14) . . ?
C43 C42 C41 110.6(12) . . ?
C61 C42 C41 106.1(13) . . ?
C43 C42 Cl16 113.3(12) . . ?
C61 C42 Cl16 116.6(12) . . ?
C41 C42 Cl16 111.5(10) . . ?
C44 C43 C23 125.2(17) . . ?
C44 C43 C42 116.1(17) . . ?
C23 C43 C42 117.4(15) . . ?
C43 C44 C45 123.3(17) . . ?
C43 C44 C62 111.0(17) . . ?
C45 C44 C62 122.8(17) . . ?
C46 C45 C65 115.9(16) . . ?
C46 C45 C44 128.2(18) . . ?
C65 C45 C44 115.5(16) . . ?
C47 C46 C45 120.2(17) . . ?
C47 C46 C25 110.2(16) . . ?
C45 C46 C25 126.2(17) . . ?
C48 C47 C46 123.1(19) . . ?
C48 C47 C27 124.3(18) . . ?
C46 C47 C27 112.3(16) . . ?
C66 C48 C47 118.8(18) . . ?
C66 C48 C49 123.4(16) . . ?
C47 C48 C49 117.5(17) . . ?
O2 C49 C50 108.3(13) . . ?
O2 C49 C29 118.5(13) . . ?
C50 C49 C29 97.9(14) . . ?
O2 C49 C48 112.1(13) . . ?
C50 C49 C48 118.1(14) . . ?
C29 C49 C48 101.5(13) . . ?
C54 C50 C51 113.6(15) . . ?
C54 C50 C49 132.6(16) . . ?
C51 C50 C49 109.8(14) . . ?
C50 C51 C30 98.5(12) . . ?
C50 C51 C52 109.0(14) . . ?
C30 C51 C52 112.9(13) . . ?
C50 C51 Cl17 112.8(11) . . ?
C30 C51 Cl17 106.7(11) . . ?
C52 C51 Cl17 115.7(11) . . ?
C51 C52 C33 117.0(13) . . ?
C51 C52 C53 100.9(14) . . ?
C33 C52 C53 104.5(13) . . ?
C51 C52 Cl18 110.7(11) . . ?
C33 C52 Cl18 111.1(12) . . ?
C53 C52 Cl18 112.0(11) . . ?
C35 C53 C54 102.4(12) . . ?
C35 C53 C52 103.8(12) . . ?
C54 C53 C52 105.5(13) . . ?
C35 C53 Cl19 111.7(11) . . ?
C54 C53 Cl19 119.1(11) . . ?
C52 C53 Cl19 112.8(12) . . ?
C50 C54 C55 133.7(16) . . ?
C50 C54 C53 110.1(13) . . ?
C55 C54 C53 111.8(13) . . ?
C56 C55 C54 111.0(14) . . ?
C56 C55 C67 97.2(13) . . ?
C54 C55 C67 117.7(14) . . ?
C56 C55 Cl20 112.7(12) . . ?
C54 C55 Cl20 108.5(11) . . ?
C67 C55 Cl20 109.5(11) . . ?
C57 C56 C36 118.2(15) . . ?
C57 C56 C55 114.7(15) . . ?
C36 C56 C55 124.4(15) . . ?
C56 C57 C58 123.6(16) . . ?
C56 C57 C68 109.7(14) . . ?
C58 C57 C68 122.3(14) . . ?
C59 C58 C57 121.7(15) . . ?
C59 C58 C38 116.8(15) . . ?
C57 C58 C38 118.5(14) . . ?
C60 C59 C58 124.3(15) . . ?
C60 C59 C63 109.0(14) . . ?
C58 C59 C63 121.5(14) . . ?
C59 C60 C40 117.8(15) . . ?
C59 C60 C61 115.8(14) . . ?
C40 C60 C61 116.6(15) . . ?
C60 C61 C42 100.0(13) . . ?
C60 C61 C62 101.4(14) . . ?
C42 C61 C62 109.4(14) . . ?
C60 C61 Cl21 113.8(12) . . ?
C42 C61 Cl21 114.8(13) . . ?
C62 C61 Cl21 115.6(12) . . ?
C44 C62 C61 100.1(13) . . ?
C44 C62 C63 110.1(14) . . ?
C61 C62 C63 101.9(12) . . ?
C44 C62 Cl22 112.4(11) . . ?
C61 C62 Cl22 115.9(13) . . ?
C63 C62 Cl22 114.9(10) . . ?
C64 C63 C59 111.3(13) . . ?
C64 C63 C62 110.9(13) . . ?
C59 C63 C62 99.6(12) . . ?
C64 C63 Cl23 113.5(13) . . ?
C59 C63 Cl23 110.4(11) . . ?
C62 C63 Cl23 110.3(11) . . ?
C63 C64 C65 116.4(13) . . ?
C63 C64 C68 115.7(15) . . ?
C65 C64 C68 98.9(15) . . ?
C63 C64 Cl24 111.0(12) . . ?
C65 C64 Cl24 104.3(12) . . ?
C68 C64 Cl24 109.4(10) . . ?
C45 C65 C66 120.1(16) . . ?
C45 C65 C64 124.4(16) . . ?
C66 C65 C64 115.1(15) . . ?
C48 C66 C65 119.6(15) . . ?
C48 C66 C67 134.5(17) . . ?
C65 C66 C67 105.9(16) . . ?
C66 C67 C68 103.4(14) . . ?
C66 C67 C55 115.3(13) . . ?
C68 C67 C55 102.2(13) . . ?
C66 C67 Cl25 110.2(11) . . ?
C68 C67 Cl25 115.2(11) . . ?
C55 C67 Cl25 110.3(10) . . ?
C57 C68 C64 108.5(13) . . ?
C57 C68 C67 99.8(13) . . ?
C64 C68 C67 106.9(14) . . ?
C57 C68 Cl26 112.7(12) . . ?
C64 C68 Cl26 113.0(13) . . ?
C67 C68 Cl26 115.1(11) . . ?
C06 C01 C02 120(2) . . ?
C06 C01 C07 115(3) . . ?
C02 C01 C07 124(2) . . ?
C01 C02 C03 119(2) . . ?
C04 C03 C02 119(2) . . ?
C05 C04 C03 122(3) . . ?
C04 C05 C06 118(3) . . ?
C05 C06 C01 122(3) . . ?
C09 C08 C013 120.0 . . ?
C09 C08 C014 118(2) . . ?
C013 C08 C014 122(2) . . ?
C010 C09 C08 120.0 . . ?
C09 C010 C011 120.0 . . ?
C012 C011 C010 120.0 . . ?
C013 C012 C011 120.0 . . ?
C012 C013 C08 120.0 . . ?
C021 C015 C016 91(4) . . ?
C021 C015 C020 148(4) . . ?
C016 C015 C020 120.0 . . ?
C017 C016 C015 120.0 . . ?
C017 C016 C021 163(2) . . ?
C015 C016 C021 44(2) . . ?
C016 C017 C018 120.0 . . ?
C019 C018 C017 120.0 . . ?
C018 C019 C020 120.0 . . ?
C019 C020 C015 120.0 . . ?
C015 C021 C016 45(2) . . ?
C023 C022 C026 105(4) . 2_656 ?
C023 C022 C027 95(5) . . ?
C026 C022 C027 156(5) 2_656 . ?
C026 C023 C022 99(4) . . ?
C026 C023 C025 155(4) . . ?
C022 C023 C025 106(5) . . ?
C026 C023 C024 42(2) . 1_545 ?
C022 C023 C024 140(4) . 1_545 ?
C025 C023 C024 113(4) . 1_545 ?
C026 C024 C023 46(2) 1_565 1_565 ?
C023 C025 C027 76(4) . . ?
C024 C026 C023 92(4) 1_545 . ?
C024 C026 C022 109(4) 1_545 2_656 ?
C023 C026 C022 153(4) . 2_656 ?
C024 C026 C026 159(4) 1_545 2_656 ?
C023 C026 C026 81(3) . 2_656 ?
C022 C026 C026 74(3) 2_656 2_656 ?
C022 C027 C025 83(5) . . ?

loop_
_geom_bond_atom_site_label_1
_geom_bond_atom_site_label_2
_geom_bond_distance
_geom_bond_site_symmetry_2
_geom_bond_publ_flag
Cl1 C1 1.784(15) . ?
Cl2 C2 1.821(16) . ?
Cl3 C5 1.712(14) . ?
Cl4 C9 1.762(15) . ?
Cl5 C10 1.727(16) . ?
Cl6 C13 1.741(14) . ?
Cl7 C14 1.804(14) . ?
Cl8 C20 1.776(16) . ?
Cl9 C21 1.810(14) . ?
Cl10 C25 1.798(14) . ?
Cl11 C26 1.760(15) . ?
Cl12 O3 0.54(5) . ?
Cl12 C27 1.781(16) . ?
Cl13 C32 1.765(16) . ?
Cl14 C33 1.780(15) . ?
Cl15 C41 1.766(15) . ?
Cl16 C42 1.753(15) . ?
Cl17 C51 1.780(15) . ?
Cl18 C52 1.780(16) . ?
Cl19 C53 1.779(16) . ?
Cl20 C55 1.812(17) . ?
Cl21 C61 1.789(17) . ?
Cl22 C62 1.725(15) . ?
Cl23 C63 1.778(15) . ?
Cl24 C64 1.828(16) . ?
Cl25 C67 1.791(14) . ?
Cl26 C68 1.793(17) . ?
O1 C19 1.433(16) . ?
O2 C49 1.465(17) . ?
O3 C27 1.46(3) . ?
C1 C7 1.514(19) . ?
C1 C10 1.657(19) . ?
C1 C2 1.680(19) . ?
C2 C3 1.52(2) . ?
C2 C13 1.585(19) . ?
C3 C15 1.35(2) . ?
C3 C4 1.38(2) . ?
C4 C18 1.380(19) . ?
C4 C5 1.490(18) . ?
C5 C6 1.474(18) . ?
C5 C20 1.617(19) . ?
C6 C22 1.346(19) . ?
C6 C7 1.395(19) . ?
C7 C8 1.382(19) . ?
C8 C24 1.39(2) . ?
C8 C9 1.429(18) . ?
C9 C26 1.601(19) . ?
C9 C10 1.628(19) . ?
C10 C11 1.52(2) . ?
C11 C28 1.42(2) . ?
C11 C12 1.436(19) . ?
C12 C31 1.343(18) . ?
C12 C13 1.502(18) . ?
C13 C14 1.598(19) . ?
C14 C15 1.49(2) . ?
C14 C32 1.568(19) . ?
C15 C16 1.40(2) . ?
C16 C17 1.401(18) . ?
C16 C34 1.483(18) . ?
C17 C18 1.423(19) . ?
C17 C37 1.474(18) . ?
C18 C19 1.429(19) . ?
C19 C39 1.525(18) . ?
C19 C20 1.63(2) . ?
C20 C21 1.557(19) . ?
C21 C22 1.49(2) . ?
C21 C41 1.567(19) . ?
C22 C23 1.392(19) . ?
C23 C24 1.324(19) . ?
C23 C43 1.48(2) . ?
C24 C25 1.57(2) . ?
C25 C46 1.539(19) . ?
C25 C26 1.564(19) . ?
C26 C27 1.604(19) . ?
C27 C28 1.506(19) . ?
C27 C47 1.55(2) . ?
C28 C29 1.367(19) . ?
C29 C30 1.396(18) . ?
C29 C49 1.59(2) . ?
C30 C31 1.359(18) . ?
C30 C51 1.506(18) . ?
C31 C32 1.53(2) . ?
C32 C33 1.63(2) . ?
C33 C34 1.499(19) . ?
C33 C52 1.612(19) . ?
C34 C35 1.356(18) . ?
C35 C36 1.375(18) . ?
C35 C53 1.511(19) . ?
C36 C37 1.370(18) . ?
C36 C56 1.460(18) . ?
C37 C38 1.461(18) . ?
C38 C58 1.438(17) . ?
C38 C39 1.452(17) . ?
C39 C40 1.361(17) . ?
C40 C60 1.420(17) . ?
C40 C41 1.571(19) . ?
C41 C42 1.658(19) . ?
C42 C43 1.50(2) . ?
C42 C61 1.566(19) . ?
C43 C44 1.360(19) . ?
C44 C45 1.45(2) . ?
C44 C62 1.503(19) . ?
C45 C46 1.382(19) . ?
C45 C65 1.405(19) . ?
C46 C47 1.38(2) . ?
C47 C48 1.370(18) . ?
C48 C66 1.334(19) . ?
C48 C49 1.59(2) . ?
C49 C50 1.56(2) . ?
C50 C54 1.317(18) . ?
C50 C51 1.503(18) . ?
C51 C52 1.574(19) . ?
C52 C53 1.64(2) . ?
C53 C54 1.582(19) . ?
C54 C55 1.515(18) . ?
C55 C56 1.489(18) . ?
C55 C67 1.628(19) . ?
C56 C57 1.353(17) . ?
C57 C58 1.377(18) . ?
C57 C68 1.529(19) . ?
C58 C59 1.378(17) . ?
C59 C60 1.359(17) . ?
C59 C63 1.533(18) . ?
C60 C61 1.470(18) . ?
C61 C62 1.57(2) . ?
C62 C63 1.65(2) . ?
C63 C64 1.488(19) . ?
C64 C65 1.51(2) . ?
C64 C68 1.55(2) . ?
C65 C66 1.45(2) . ?
C66 C67 1.520(18) . ?
C67 C68 1.57(2) . ?
C01 C06 1.35(2) . ?
C01 C02 1.36(2) . ?
C01 C07 1.53(2) . ?
C02 C03 1.38(2) . ?
C03 C04 1.37(2) . ?
C04 C05 1.34(3) . ?
C05 C06 1.35(3) . ?
C08 C09 1.3900 . ?
C08 C013 1.3900 . ?
C08 C014 1.64(3) . ?
C09 C010 1.3900 . ?
C010 C011 1.3900 . ?
C011 C012 1.3900 . ?
C012 C013 1.3900 . ?
C015 C021 1.37(6) . ?
C015 C016 1.3900 . ?
C015 C020 1.3900 . ?
C016 C017 1.3900 . ?
C016 C021 1.97(7) . ?
C017 C018 1.3900 . ?
C018 C019 1.3900 . ?
C019 C020 1.3900 . ?
C022 C023 1.35(4) . ?
C022 C026 1.40(4) 2_656 ?
C022 C027 1.68(9) . ?
C023 C026 1.34(4) . ?
C023 C025 1.68(5) . ?
C023 C024 1.86(6) 1_545 ?
C024 C026 1.26(4) 1_565 ?
C024 C023 1.86(6) 1_565 ?
C025 C027 1.96(10) . ?
C026 C024 1.26(4) 1_545 ?
C026 C022 1.40(4) 2_656 ?
C026 C026 1.94(7) 2_656 ?
